data_7717726
loop_
_publ_author_name
'Pavlidis, Sotirios'
'Alasadi, Jasmin'
'Opis-Basilio, Amanda'
'Abbenseth, Josh'

_publ_section_title
;
 Two-fold proton coupled electron transfer of a Ta(V) aniline complex
 mediated by a redox active NNN pincer ligand.
;
_journal_name_full 'Dalton transactions (Cambridge, England : 2003)'
_journal_paper_doi 10.1039/d4dt03281k
_journal_year 2024
_chemical_formula_sum 'C65 H78 Cl4 N8 Ta2'
_chemical_formula_weight 1475.05
_space_group_crystal_system monoclinic
_space_group_IT_number 14
_space_group_name_Hall '-P 2yn'
_space_group_name_H-M_alt 'P 1 21/n 1'
_atom_sites_solution_hydrogens geom
_audit_creation_method SHELXL-2019/3
_audit_update_record
;
2024-12-13 deposited with the CCDC.	2024-12-18 downloaded from the CCDC.
;
_cell_angle_alpha 90
_cell_angle_beta 98.358(2)
_cell_angle_gamma 90
_cell_formula_units_Z 2
_cell_length_a 16.6831(8)
_cell_length_b 10.0197(4)
_cell_length_c 18.8593(10)
_cell_measurement_reflns_used 9989
_cell_measurement_temperature 100(2)
_cell_measurement_theta_max 30.15
_cell_measurement_theta_min 2.31
_cell_volume 3119.0(3)
_computing_data_collection 'Bruker APEX2'
_computing_molecular_graphics 'Mercury (P. A. Wood, J. Appl. Cryst., 53, 226-235, 2020)'
_computing_publication_material 'FinalCif (Kratzert, https://dkratzert.de/finalcif.html)'
_computing_structure_refinement 'SHELXL-2019/2 (Sheldrick, 2019)'
_computing_structure_solution 'SHELXT 2018/2 (Sheldrick, 2018)'
_diffrn_ambient_temperature 100(2)
_diffrn_measured_fraction_theta_full 1.000
_diffrn_measured_fraction_theta_max 0.999
_diffrn_measurement_device_type 'Bruker APEX-II CCD'
_diffrn_measurement_method '\f and \w scans'
_diffrn_radiation_type MoK\a
_diffrn_radiation_wavelength 0.71073
_diffrn_reflns_av_R_equivalents 0.0753
_diffrn_reflns_av_unetI/netI 0.0459
_diffrn_reflns_Laue_measured_fraction_full 1.000
_diffrn_reflns_Laue_measured_fraction_max 0.999
_diffrn_reflns_limit_h_max 23
_diffrn_reflns_limit_h_min -23
_diffrn_reflns_limit_k_max 14
_diffrn_reflns_limit_k_min -14
_diffrn_reflns_limit_l_max 26
_diffrn_reflns_limit_l_min -26
_diffrn_reflns_number 72952
_diffrn_reflns_point_group_measured_fraction_full 1.000
_diffrn_reflns_point_group_measured_fraction_max 0.999
_diffrn_reflns_theta_full 25.242
_diffrn_reflns_theta_max 30.538
_diffrn_reflns_theta_min 2.183
_exptl_absorpt_coefficient_mu 3.723
_exptl_absorpt_correction_T_max 0.7461
_exptl_absorpt_correction_T_min 0.6029
_exptl_absorpt_correction_type multi-scan
_exptl_absorpt_process_details
;
SADABS-2016/2 (Bruker,2016/2) was used for absorption correction.
wR2(int) was 0.1190 before and 0.0681 after correction.
The Ratio of minimum to maximum transmission is 0.8081.
The \l/2 correction factor is Not present.
;
_exptl_crystal_colour purple
_exptl_crystal_density_diffrn 1.571
_exptl_crystal_description block
_exptl_crystal_F_000 1476
_exptl_crystal_size_max 0.270
_exptl_crystal_size_mid 0.030
_exptl_crystal_size_min 0.010
_refine_diff_density_max 1.413
_refine_diff_density_min -0.876
_refine_diff_density_rms 0.139
_refine_ls_extinction_method none
_refine_ls_goodness_of_fit_ref 1.040
_refine_ls_hydrogen_treatment constr
_refine_ls_matrix_type full
_refine_ls_number_parameters 383
_refine_ls_number_reflns 9543
_refine_ls_number_restraints 30
_refine_ls_restrained_S_all 1.040
_refine_ls_R_factor_all 0.0506
_refine_ls_R_factor_gt 0.0293
_refine_ls_shift/su_max 0.004
_refine_ls_shift/su_mean 0.000
_refine_ls_structure_factor_coef Fsqd
_refine_ls_weighting_details 'w=1/[\s^2^(Fo^2^)+(0.0129P)^2^+4.0321P] where P=(Fo^2^+2Fc^2^)/3'
_refine_ls_weighting_scheme calc
_refine_ls_wR_factor_gt 0.0507
_refine_ls_wR_factor_ref 0.0582
_reflns_Friedel_coverage 0.000
_reflns_number_gt 7392
_reflns_number_total 9543
_reflns_threshold_expression 'I > 2\s(I)'
_cod_data_source_file d4dt03281k3.cif
_cod_data_source_block mo_ja24_sp_ii_61_2_0m_a
_cod_original_sg_symbol_H-M 'P 21/n'
_cod_database_code 7717726
_shelx_shelxl_version_number 2019/3
_shelx_space_group_comment
;
The symmetry employed for this shelxl refinement is uniquely defined
by the following loop, which should always be used as a source of
symmetry information in preference to the above space-group names.
They are only intended as comments.
;
_shelx_estimated_absorpt_t_min 0.433
_shelx_estimated_absorpt_t_max 0.964

loop_
_space_group_symop_operation_xyz
'x, y, z'
'-x+1/2, y+1/2, -z+1/2'
'-x, -y, -z'
'x-1/2, -y-1/2, z-1/2'

loop_
_atom_site_label
_atom_site_type_symbol
_atom_site_fract_x
_atom_site_fract_y
_atom_site_fract_z
_atom_site_U_iso_or_equiv
_atom_site_adp_type
_atom_site_occupancy
_atom_site_site_symmetry_order
_atom_site_calc_flag
_atom_site_refinement_flags_posn
_atom_site_refinement_flags_adp
_atom_site_refinement_flags_occupancy
_atom_site_disorder_assembly
_atom_site_disorder_group
Ta1 Ta 0.52509(2) 0.33594(2) 0.82288(2) 0.01620(3) Uani 1 1 d . . . . .
Cl1 Cl 0.42416(5) 0.23656(7) 0.73199(4) 0.02436(16) Uani 1 1 d . . . . .
Cl2 Cl 0.60607(4) 0.49056(7) 0.90263(4) 0.02282(15) Uani 1 1 d . . . . .
N1 N 0.43602(14) 0.3472(2) 0.89498(13) 0.0177(5) Uani 1 1 d . . . . .
N2 N 0.45115(14) 0.5170(2) 0.79362(13) 0.0165(5) Uani 1 1 d . . . . .
N3 N 0.57695(14) 0.4348(2) 0.73891(13) 0.0175(5) Uani 1 1 d . . . . .
C1 C 0.38973(17) 0.5416(3) 0.82890(16) 0.0168(6) Uani 1 1 d . . . . .
C2 C 0.38067(17) 0.4456(3) 0.88481(16) 0.0173(6) Uani 1 1 d . . . . .
C3 C 0.31428(17) 0.4702(3) 0.92325(16) 0.0187(6) Uani 1 1 d . . . . .
H3 H 0.303545 0.409174 0.959250 0.022 Uiso 1 1 calc R U . . .
C4 C 0.26594(18) 0.5803(3) 0.90906(16) 0.0210(6) Uani 1 1 d . . . . .
C5 C 0.27994(17) 0.6748(3) 0.85493(16) 0.0203(6) Uani 1 1 d . . . . .
H5 H 0.246361 0.751527 0.847325 0.024 Uiso 1 1 calc R U . . .
C6 C 0.34008(16) 0.6571(3) 0.81428(15) 0.0177(6) Uani 1 1 d . . . . .
C7 C 0.35264(18) 0.7442(3) 0.74997(16) 0.0191(6) Uani 1 1 d . . . . .
C8 C 0.43634(18) 0.7237(3) 0.72792(16) 0.0193(6) Uani 1 1 d . . . . .
C9 C 0.47381(19) 0.8099(3) 0.68690(17) 0.0245(7) Uani 1 1 d . . . . .
H9 H 0.449586 0.893979 0.674215 0.029 Uiso 1 1 calc R U . . .
C10 C 0.5488(2) 0.7759(3) 0.66268(18) 0.0256(7) Uani 1 1 d . . . . .
C11 C 0.58443(18) 0.6539(3) 0.67745(16) 0.0223(6) Uani 1 1 d . . . . .
H11 H 0.633084 0.632621 0.659293 0.027 Uiso 1 1 calc R U . . .
C12 C 0.54911(17) 0.5585(3) 0.71987(16) 0.0185(6) Uani 1 1 d . . . . .
C13 C 0.47634(17) 0.6006(3) 0.74609(15) 0.0174(6) Uani 1 1 d . . . . .
C14 C 0.1960(2) 0.6044(3) 0.94990(19) 0.0311(8) Uani 1 1 d . . . . .
H14A H 0.200775 0.693747 0.971279 0.047 Uiso 1 1 calc R U . . .
H14B H 0.196768 0.537440 0.987853 0.047 Uiso 1 1 calc R U . . .
H14C H 0.144871 0.597826 0.917084 0.047 Uiso 1 1 calc R U . . .
C15 C 0.29050(19) 0.6937(3) 0.68613(17) 0.0255(7) Uani 1 1 d . . . . .
H15A H 0.295948 0.746067 0.643214 0.038 Uiso 1 1 calc R U . . .
H15B H 0.235467 0.703667 0.697817 0.038 Uiso 1 1 calc R U . . .
H15C H 0.300919 0.599357 0.677113 0.038 Uiso 1 1 calc R U . . .
C16 C 0.3352(2) 0.8915(3) 0.7634(2) 0.0319(8) Uani 1 1 d . . . . .
H16A H 0.341865 0.943876 0.720778 0.048 Uiso 1 1 calc R U . . .
H16B H 0.373011 0.923853 0.804434 0.048 Uiso 1 1 calc R U . . .
H16C H 0.279507 0.900869 0.773586 0.048 Uiso 1 1 calc R U . . .
C17 C 0.5867(2) 0.8770(3) 0.6185(2) 0.0365(9) Uani 1 1 d . . . . .
H17A H 0.636490 0.839926 0.604548 0.055 Uiso 1 1 calc R U . . .
H17B H 0.599551 0.958271 0.646725 0.055 Uiso 1 1 calc R U . . .
H17C H 0.548631 0.898450 0.575336 0.055 Uiso 1 1 calc R U . . .
C18 C 0.43499(18) 0.2545(3) 0.95705(16) 0.0196(6) Uani 1 1 d . . . . .
H18 H 0.391068 0.284693 0.984218 0.023 Uiso 1 1 calc R U . . .
C19 C 0.41494(19) 0.1126(3) 0.93073(18) 0.0241(7) Uani 1 1 d . . . . .
H19A H 0.413254 0.053697 0.971955 0.036 Uiso 1 1 calc R U . . .
H19B H 0.456630 0.081215 0.903063 0.036 Uiso 1 1 calc R U . . .
H19C H 0.362085 0.111906 0.900270 0.036 Uiso 1 1 calc R U . . .
C20 C 0.51459(19) 0.2616(3) 1.00729(17) 0.0245(7) Uani 1 1 d . . . . .
H20A H 0.510678 0.208271 1.050221 0.037 Uiso 1 1 calc R U . . .
H20B H 0.526312 0.354616 1.021117 0.037 Uiso 1 1 calc R U . . .
H20C H 0.558204 0.226413 0.983001 0.037 Uiso 1 1 calc R U . . .
C21 C 0.64960(18) 0.3860(3) 0.70928(18) 0.0235(7) Uani 1 1 d . . . . .
H21 H 0.652634 0.435066 0.663569 0.028 Uiso 1 1 calc R U . . .
C22 C 0.6411(2) 0.2376(3) 0.6918(2) 0.0432(10) Uani 1 1 d . . . . .
H22A H 0.685283 0.209573 0.666161 0.065 Uiso 1 1 calc R U . . .
H22B H 0.589023 0.221403 0.661748 0.065 Uiso 1 1 calc R U . . .
H22C H 0.643580 0.186536 0.736421 0.065 Uiso 1 1 calc R U . . .
C23 C 0.7257(2) 0.4164(5) 0.7604(2) 0.0488(11) Uani 1 1 d . . . . .
H23A H 0.773064 0.387377 0.739229 0.073 Uiso 1 1 calc R U . . .
H23B H 0.724258 0.368955 0.805618 0.073 Uiso 1 1 calc R U . . .
H23C H 0.729142 0.512695 0.769498 0.073 Uiso 1 1 calc R U . . .
N4 N 0.5851(7) 0.1903(11) 0.8479(9) 0.0164(6) Uani 0.648(9) 1 d D . P A 1
C24 C 0.6234(5) 0.0716(6) 0.8689(5) 0.0164(6) Uani 0.648(9) 1 d D . P A 1
C25 C 0.5882(4) -0.0496(5) 0.8443(4) 0.0228(7) Uani 0.648(9) 1 d D . P A 1
H25 H 0.538390 -0.049389 0.812694 0.027 Uiso 0.648(9) 1 calc R U P A 1
C26 C 0.6246(4) -0.1690(5) 0.8653(4) 0.0306(14) Uani 0.648(9) 1 d D . P A 1
H26 H 0.600737 -0.250510 0.847287 0.037 Uiso 0.648(9) 1 calc R U P A 1
C27 C 0.6960(5) -0.1702(7) 0.9124(4) 0.0314(18) Uani 0.648(9) 1 d D . P A 1
H27 H 0.720372 -0.253163 0.927237 0.038 Uiso 0.648(9) 1 calc R U P A 1
C28 C 0.7324(4) -0.0538(8) 0.9384(4) 0.0311(16) Uani 0.648(9) 1 d D . P A 1
H28 H 0.781298 -0.056042 0.971176 0.037 Uiso 0.648(9) 1 calc R U P A 1
C29 C 0.6965(3) 0.0688(6) 0.9158(3) 0.0228(7) Uani 0.648(9) 1 d D . P A 1
H29 H 0.721940 0.149981 0.932545 0.027 Uiso 0.648(9) 1 calc R U P A 1
N4A N 0.5804(12) 0.185(2) 0.8521(17) 0.0164(6) Uani 0.352(9) 1 d D . P A 2
C24A C 0.6319(9) 0.0834(11) 0.8797(9) 0.0164(6) Uani 0.352(9) 1 d D . P A 2
C25A C 0.6144(7) -0.0504(9) 0.8620(6) 0.0228(7) Uani 0.352(9) 1 d D . P A 2
H25A H 0.568478 -0.071738 0.827993 0.027 Uiso 0.352(9) 1 calc R U P A 2
C26A C 0.6639(8) -0.1524(13) 0.8939(8) 0.031(2) Uani 0.352(9) 1 d D . P A 2
H26A H 0.649978 -0.243279 0.884432 0.037 Uiso 0.352(9) 1 calc R U P A 2
C27A C 0.7331(9) -0.1190(13) 0.9392(7) 0.030(3) Uani 0.352(9) 1 d D . P A 2
H27A H 0.768677 -0.187596 0.959248 0.036 Uiso 0.352(9) 1 calc R U P A 2
C28A C 0.7520(6) 0.0132(13) 0.9562(6) 0.031(2) Uani 0.352(9) 1 d D . P A 2
H28A H 0.799579 0.033994 0.988390 0.037 Uiso 0.352(9) 1 calc R U P A 2
C29A C 0.7018(6) 0.1145(11) 0.9267(6) 0.0228(7) Uani 0.352(9) 1 d D . P A 2
H29A H 0.714894 0.204867 0.938307 0.027 Uiso 0.352(9) 1 calc R U P A 2
C30 C 0.4151(5) 0.7729(8) 0.4941(4) 0.0485(14) Uani 0.5 1 d . . P B -1
H30A H 0.448152 0.844880 0.478420 0.058 Uiso 0.5 1 calc R U P B -1
H30B H 0.402803 0.792769 0.542294 0.058 Uiso 0.5 1 calc R U P B -1
H30C H 0.364398 0.765458 0.460803 0.058 Uiso 0.5 1 calc R U P B -1
C31 C 0.4605(12) 0.6442(12) 0.4955(10) 0.0485(14) Uani 0.5 1 d D . P B -1
C32 C 0.4449(11) 0.5519(11) 0.5446(10) 0.0485(14) Uani 0.5 1 d D . P B -1
H32 H 0.409656 0.576127 0.577765 0.058 Uiso 0.5 1 calc R U P B -1
C33 C 0.4775(11) 0.4241(13) 0.5488(11) 0.0485(14) Uani 0.5 1 d D . P B -1
H33 H 0.462441 0.360638 0.581921 0.058 Uiso 0.5 1 calc R U P B -1
C34 C 0.5340(11) 0.3913(12) 0.5024(10) 0.0485(14) Uani 0.5 1 d D . P B -1
H34 H 0.558621 0.305625 0.505145 0.058 Uiso 0.5 1 calc R U P B -1
C35 C 0.5536(11) 0.4841(11) 0.4526(10) 0.0485(14) Uani 0.5 1 d D . P B -1
H35 H 0.591686 0.464340 0.421260 0.058 Uiso 0.5 1 calc R U P B -1
C36 C 0.5145(11) 0.6073(13) 0.4510(11) 0.0485(14) Uani 0.5 1 d D . P B -1
H36 H 0.526358 0.670444 0.416442 0.058 Uiso 0.5 1 calc R U P B -1

loop_
_atom_site_aniso_label
_atom_site_aniso_U_11
_atom_site_aniso_U_22
_atom_site_aniso_U_33
_atom_site_aniso_U_23
_atom_site_aniso_U_13
_atom_site_aniso_U_12
Ta1 0.01746(6) 0.01431(5) 0.01777(6) 0.00268(5) 0.00575(4) 0.00249(5)
Cl1 0.0230(4) 0.0245(3) 0.0254(4) -0.0012(3) 0.0030(3) -0.0037(3)
Cl2 0.0265(4) 0.0198(3) 0.0215(4) 0.0000(3) 0.0011(3) -0.0010(3)
N1 0.0203(12) 0.0171(11) 0.0165(12) 0.0013(9) 0.0054(10) 0.0007(9)
N2 0.0191(12) 0.0152(11) 0.0156(13) 0.0008(9) 0.0035(10) -0.0007(9)
N3 0.0171(12) 0.0177(11) 0.0185(13) 0.0004(9) 0.0052(10) -0.0001(9)
C1 0.0142(13) 0.0157(12) 0.0202(16) -0.0020(11) 0.0012(11) -0.0004(10)
C2 0.0180(14) 0.0160(12) 0.0170(15) -0.0017(11) -0.0003(11) -0.0008(10)
C3 0.0189(14) 0.0213(14) 0.0165(15) -0.0021(11) 0.0046(12) -0.0012(11)
C4 0.0179(14) 0.0259(15) 0.0186(16) -0.0038(12) 0.0006(12) 0.0046(12)
C5 0.0173(13) 0.0213(13) 0.0214(16) -0.0042(12) -0.0002(11) 0.0055(11)
C6 0.0162(13) 0.0174(12) 0.0182(15) -0.0014(11) -0.0017(11) 0.0015(11)
C7 0.0211(14) 0.0153(13) 0.0197(16) 0.0023(11) -0.0012(12) 0.0020(11)
C8 0.0194(14) 0.0189(13) 0.0181(16) 0.0021(11) -0.0019(12) -0.0011(11)
C9 0.0246(15) 0.0196(14) 0.0267(18) 0.0071(12) -0.0043(13) 0.0009(12)
C10 0.0280(17) 0.0238(15) 0.0239(18) 0.0065(13) 0.0005(14) -0.0074(13)
C11 0.0207(14) 0.0234(14) 0.0231(16) 0.0020(12) 0.0038(12) -0.0031(12)
C12 0.0196(14) 0.0204(13) 0.0152(15) 0.0007(11) 0.0015(12) -0.0028(11)
C13 0.0192(14) 0.0179(13) 0.0146(15) -0.0001(11) 0.0006(11) -0.0023(11)
C14 0.0263(17) 0.0380(18) 0.031(2) -0.0013(15) 0.0116(15) 0.0102(14)
C15 0.0224(15) 0.0263(16) 0.0259(18) 0.0053(12) -0.0031(13) -0.0003(12)
C16 0.0363(19) 0.0165(14) 0.043(2) 0.0020(14) 0.0067(16) 0.0056(13)
C17 0.039(2) 0.0311(17) 0.040(2) 0.0158(16) 0.0096(17) -0.0020(15)
C18 0.0244(15) 0.0174(13) 0.0182(16) 0.0052(11) 0.0074(12) 0.0022(11)
C19 0.0243(16) 0.0213(14) 0.0277(18) 0.0048(12) 0.0076(13) -0.0014(12)
C20 0.0306(17) 0.0244(15) 0.0185(16) 0.0028(12) 0.0034(13) -0.0012(13)
C21 0.0213(15) 0.0256(15) 0.0262(18) 0.0038(13) 0.0119(13) 0.0009(12)
C22 0.055(2) 0.0255(17) 0.059(3) 0.0051(17) 0.044(2) 0.0073(16)
C23 0.0198(17) 0.089(3) 0.039(2) -0.012(2) 0.0087(16) 0.0036(19)
N4 0.0167(14) 0.0178(11) 0.016(2) 0.0015(8) 0.0075(9) 0.0004(11)
C24 0.0167(14) 0.0178(11) 0.016(2) 0.0015(8) 0.0075(9) 0.0004(11)
C25 0.0221(17) 0.0195(14) 0.027(2) -0.0021(14) 0.0043(14) -0.0007(16)
C26 0.038(4) 0.020(2) 0.039(4) 0.003(2) 0.022(3) 0.007(2)
C27 0.037(4) 0.025(3) 0.038(5) 0.011(3) 0.025(4) 0.011(3)
C28 0.026(3) 0.032(4) 0.036(4) 0.006(4) 0.004(3) 0.010(3)
C29 0.0221(17) 0.0195(14) 0.027(2) -0.0021(14) 0.0043(14) -0.0007(16)
N4A 0.0167(14) 0.0178(11) 0.016(2) 0.0015(8) 0.0075(9) 0.0004(11)
C24A 0.0167(14) 0.0178(11) 0.016(2) 0.0015(8) 0.0075(9) 0.0004(11)
C25A 0.0221(17) 0.0195(14) 0.027(2) -0.0021(14) 0.0043(14) -0.0007(16)
C26A 0.024(5) 0.034(5) 0.037(6) 0.010(4) 0.013(4) 0.014(4)
C27A 0.037(7) 0.025(6) 0.032(7) 0.010(6) 0.015(5) 0.017(6)
C28A 0.024(5) 0.034(5) 0.037(6) 0.010(4) 0.013(4) 0.014(4)
C29A 0.0221(17) 0.0195(14) 0.027(2) -0.0021(14) 0.0043(14) -0.0007(16)
C30 0.055(2) 0.053(4) 0.0346(15) -0.002(3) -0.0054(15) -0.019(3)
C31 0.055(2) 0.053(4) 0.0346(15) -0.002(3) -0.0054(15) -0.019(3)
C32 0.055(2) 0.053(4) 0.0346(15) -0.002(3) -0.0054(15) -0.019(3)
C33 0.055(2) 0.053(4) 0.0346(15) -0.002(3) -0.0054(15) -0.019(3)
C34 0.055(2) 0.053(4) 0.0346(15) -0.002(3) -0.0054(15) -0.019(3)
C35 0.055(2) 0.053(4) 0.0346(15) -0.002(3) -0.0054(15) -0.019(3)
C36 0.055(2) 0.053(4) 0.0346(15) -0.002(3) -0.0054(15) -0.019(3)

loop_
_atom_type_symbol
_atom_type_description
_atom_type_scat_dispersion_real
_atom_type_scat_dispersion_imag
_atom_type_scat_source
C C 0.0033 0.0016 'International Tables Vol C Tables 4.2.6.8 and 6.1.1.4'
H H 0.0000 0.0000 'International Tables Vol C Tables 4.2.6.8 and 6.1.1.4'
Cl Cl 0.1484 0.1585 'International Tables Vol C Tables 4.2.6.8 and 6.1.1.4'
N N 0.0061 0.0033 'International Tables Vol C Tables 4.2.6.8 and 6.1.1.4'
Ta Ta -0.7052 6.5227 'International Tables Vol C Tables 4.2.6.8 and 6.1.1.4'

loop_
_geom_angle_atom_site_label_1
_geom_angle_atom_site_label_2
_geom_angle_atom_site_label_3
_geom_angle
_geom_angle_site_symmetry_1
_geom_angle_site_symmetry_3
_geom_angle_publ_flag
N4 Ta1 N3 107.4(3) . . ?
N4A Ta1 N3 111.5(6) . . ?
N4 Ta1 N1 106.6(4) . . ?
N4A Ta1 N1 102.6(7) . . ?
N3 Ta1 N1 145.74(9) . . ?
N4 Ta1 N2 179.2(6) . . ?
N4A Ta1 N2 175.5(6) . . ?
N3 Ta1 N2 73.09(9) . . ?
N1 Ta1 N2 72.85(9) . . ?
N4 Ta1 Cl2 96.7(6) . . ?
N4A Ta1 Cl2 97.6(11) . . ?
N3 Ta1 Cl2 85.13(7) . . ?
N1 Ta1 Cl2 87.05(7) . . ?
N2 Ta1 Cl2 82.62(6) . . ?
N4 Ta1 Cl1 98.9(6) . . ?
N4A Ta1 Cl1 98.1(11) . . ?
N3 Ta1 Cl1 88.92(7) . . ?
N1 Ta1 Cl1 89.76(7) . . ?
N2 Ta1 Cl1 81.76(6) . . ?
Cl2 Ta1 Cl1 164.30(2) . . ?
C2 N1 C18 118.7(2) . . ?
C2 N1 Ta1 118.00(19) . . ?
C18 N1 Ta1 123.22(18) . . ?
C1 N2 C13 124.2(2) . . ?
C1 N2 Ta1 118.07(18) . . ?
C13 N2 Ta1 117.46(19) . . ?
C12 N3 C21 117.9(2) . . ?
C12 N3 Ta1 117.2(2) . . ?
C21 N3 Ta1 124.11(18) . . ?
N2 C1 C6 121.6(3) . . ?
N2 C1 C2 114.3(2) . . ?
C6 C1 C2 124.0(3) . . ?
N1 C2 C3 128.3(3) . . ?
N1 C2 C1 116.6(3) . . ?
C3 C2 C1 115.1(2) . . ?
C4 C3 C2 121.1(3) . . ?
C4 C3 H3 119.4 . . ?
C2 C3 H3 119.4 . . ?
C3 C4 C5 121.2(3) . . ?
C3 C4 C14 120.5(3) . . ?
C5 C4 C14 118.4(3) . . ?
C6 C5 C4 121.6(3) . . ?
C6 C5 H5 119.2 . . ?
C4 C5 H5 119.2 . . ?
C5 C6 C1 116.9(3) . . ?
C5 C6 C7 124.6(3) . . ?
C1 C6 C7 118.2(3) . . ?
C8 C7 C16 112.2(3) . . ?
C8 C7 C6 112.0(2) . . ?
C16 C7 C6 111.5(3) . . ?
C8 C7 C15 106.1(2) . . ?
C16 C7 C15 108.7(2) . . ?
C6 C7 C15 105.9(2) . . ?
C9 C8 C13 116.5(3) . . ?
C9 C8 C7 125.4(3) . . ?
C13 C8 C7 117.9(3) . . ?
C8 C9 C10 121.4(3) . . ?
C8 C9 H9 119.3 . . ?
C10 C9 H9 119.3 . . ?
C11 C10 C9 121.3(3) . . ?
C11 C10 C17 120.5(3) . . ?
C9 C10 C17 118.2(3) . . ?
C10 C11 C12 120.6(3) . . ?
C10 C11 H11 119.7 . . ?
C12 C11 H11 119.7 . . ?
N3 C12 C11 127.5(3) . . ?
N3 C12 C13 116.8(3) . . ?
C11 C12 C13 115.7(3) . . ?
N2 C13 C8 121.5(3) . . ?
N2 C13 C12 114.2(2) . . ?
C8 C13 C12 124.2(3) . . ?
C4 C14 H14A 109.5 . . ?
C4 C14 H14B 109.5 . . ?
H14A C14 H14B 109.5 . . ?
C4 C14 H14C 109.5 . . ?
H14A C14 H14C 109.5 . . ?
H14B C14 H14C 109.5 . . ?
C7 C15 H15A 109.5 . . ?
C7 C15 H15B 109.5 . . ?
H15A C15 H15B 109.5 . . ?
C7 C15 H15C 109.5 . . ?
H15A C15 H15C 109.5 . . ?
H15B C15 H15C 109.5 . . ?
C7 C16 H16A 109.5 . . ?
C7 C16 H16B 109.5 . . ?
H16A C16 H16B 109.5 . . ?
C7 C16 H16C 109.5 . . ?
H16A C16 H16C 109.5 . . ?
H16B C16 H16C 109.5 . . ?
C10 C17 H17A 109.5 . . ?
C10 C17 H17B 109.5 . . ?
H17A C17 H17B 109.5 . . ?
C10 C17 H17C 109.5 . . ?
H17A C17 H17C 109.5 . . ?
H17B C17 H17C 109.5 . . ?
N1 C18 C20 110.6(2) . . ?
N1 C18 C19 110.5(2) . . ?
C20 C18 C19 112.1(2) . . ?
N1 C18 H18 107.8 . . ?
C20 C18 H18 107.8 . . ?
C19 C18 H18 107.8 . . ?
C18 C19 H19A 109.5 . . ?
C18 C19 H19B 109.5 . . ?
H19A C19 H19B 109.5 . . ?
C18 C19 H19C 109.5 . . ?
H19A C19 H19C 109.5 . . ?
H19B C19 H19C 109.5 . . ?
C18 C20 H20A 109.5 . . ?
C18 C20 H20B 109.5 . . ?
H20A C20 H20B 109.5 . . ?
C18 C20 H20C 109.5 . . ?
H20A C20 H20C 109.5 . . ?
H20B C20 H20C 109.5 . . ?
N3 C21 C23 110.4(3) . . ?
N3 C21 C22 110.2(3) . . ?
C23 C21 C22 112.2(3) . . ?
N3 C21 H21 107.9 . . ?
C23 C21 H21 107.9 . . ?
C22 C21 H21 107.9 . . ?
C21 C22 H22A 109.5 . . ?
C21 C22 H22B 109.5 . . ?
H22A C22 H22B 109.5 . . ?
C21 C22 H22C 109.5 . . ?
H22A C22 H22C 109.5 . . ?
H22B C22 H22C 109.5 . . ?
C21 C23 H23A 109.5 . . ?
C21 C23 H23B 109.5 . . ?
H23A C23 H23B 109.5 . . ?
C21 C23 H23C 109.5 . . ?
H23A C23 H23C 109.5 . . ?
H23B C23 H23C 109.5 . . ?
C24 N4 Ta1 173.6(10) . . ?
N4 C24 C25 119.9(9) . . ?
N4 C24 C29 121.6(9) . . ?
C25 C24 C29 118.5(5) . . ?
C26 C25 C24 120.9(5) . . ?
C26 C25 H25 119.5 . . ?
C24 C25 H25 119.5 . . ?
C25 C26 C27 119.9(6) . . ?
C25 C26 H26 120.1 . . ?
C27 C26 H26 120.1 . . ?
C28 C27 C26 121.3(5) . . ?
C28 C27 H27 119.4 . . ?
C26 C27 H27 119.4 . . ?
C27 C28 C29 119.2(6) . . ?
C27 C28 H28 120.4 . . ?
C29 C28 H28 120.4 . . ?
C24 C29 C28 120.2(5) . . ?
C24 C29 H29 119.9 . . ?
C28 C29 H29 119.9 . . ?
C24A N4A Ta1 171(3) . . ?
N4A C24A C29A 119.4(17) . . ?
N4A C24A C25A 121.2(17) . . ?
C29A C24A C25A 119.4(9) . . ?
C26A C25A C24A 120.6(10) . . ?
C26A C25A H25A 119.7 . . ?
C24A C25A H25A 119.7 . . ?
C27A C26A C25A 118.7(11) . . ?
C27A C26A H26A 120.6 . . ?
C25A C26A H26A 120.6 . . ?
C26A C27A C28A 121.2(9) . . ?
C26A C27A H27A 119.4 . . ?
C28A C27A H27A 119.4 . . ?
C29A C28A C27A 120.3(10) . . ?
C29A C28A H28A 119.9 . . ?
C27A C28A H28A 119.9 . . ?
C28A C29A C24A 119.6(9) . . ?
C28A C29A H29A 120.2 . . ?
C24A C29A H29A 120.2 . . ?
C31 C30 H30A 109.5 . . ?
C31 C30 H30B 109.5 . . ?
H30A C30 H30B 109.5 . . ?
C31 C30 H30C 109.5 . . ?
H30A C30 H30C 109.5 . . ?
H30B C30 H30C 109.5 . . ?
C32 C31 C36 116.2(10) . . ?
C32 C31 C30 116.8(11) . . ?
C36 C31 C30 126.9(10) . . ?
C31 C32 C33 123.6(12) . . ?
C31 C32 H32 118.2 . . ?
C33 C32 H32 118.2 . . ?
C32 C33 C34 118.0(10) . . ?
C32 C33 H33 121.0 . . ?
C34 C33 H33 121.0 . . ?
C35 C34 C33 120.3(10) . . ?
C35 C34 H34 119.8 . . ?
C33 C34 H34 119.8 . . ?
C34 C35 C36 116.8(11) . . ?
C34 C35 H35 121.6 . . ?
C36 C35 H35 121.6 . . ?
C31 C36 C35 125.0(11) . . ?
C31 C36 H36 117.5 . . ?
C35 C36 H36 117.5 . . ?

loop_
_geom_bond_atom_site_label_1
_geom_bond_atom_site_label_2
_geom_bond_distance
_geom_bond_site_symmetry_2
_geom_bond_publ_flag
Ta1 N4 1.794(7) . ?
Ta1 N4A 1.815(13) . ?
Ta1 N3 2.153(2) . ?
Ta1 N1 2.158(2) . ?
Ta1 N2 2.218(2) . ?
Ta1 Cl2 2.4283(7) . ?
Ta1 Cl1 2.4343(8) . ?
N1 C2 1.346(3) . ?
N1 C18 1.496(4) . ?
N2 C1 1.323(4) . ?
N2 C13 1.338(4) . ?
N3 C12 1.353(3) . ?
N3 C21 1.489(4) . ?
C1 C6 1.427(4) . ?
C1 C2 1.451(4) . ?
C2 C3 1.431(4) . ?
C3 C4 1.369(4) . ?
C3 H3 0.9500 . ?
C4 C5 1.436(4) . ?
C4 C14 1.509(4) . ?
C5 C6 1.360(4) . ?
C5 H5 0.9500 . ?
C6 C7 1.533(4) . ?
C7 C8 1.528(4) . ?
C7 C16 1.532(4) . ?
C7 C15 1.555(4) . ?
C8 C9 1.370(4) . ?
C8 C13 1.420(4) . ?
C9 C10 1.434(5) . ?
C9 H9 0.9500 . ?
C10 C11 1.370(4) . ?
C10 C17 1.508(4) . ?
C11 C12 1.428(4) . ?
C11 H11 0.9500 . ?
C12 C13 1.439(4) . ?
C14 H14A 0.9800 . ?
C14 H14B 0.9800 . ?
C14 H14C 0.9800 . ?
C15 H15A 0.9800 . ?
C15 H15B 0.9800 . ?
C15 H15C 0.9800 . ?
C16 H16A 0.9800 . ?
C16 H16B 0.9800 . ?
C16 H16C 0.9800 . ?
C17 H17A 0.9800 . ?
C17 H17B 0.9800 . ?
C17 H17C 0.9800 . ?
C18 C20 1.517(4) . ?
C18 C19 1.527(4) . ?
C18 H18 1.0000 . ?
C19 H19A 0.9800 . ?
C19 H19B 0.9800 . ?
C19 H19C 0.9800 . ?
C20 H20A 0.9800 . ?
C20 H20B 0.9800 . ?
C20 H20C 0.9800 . ?
C21 C23 1.509(5) . ?
C21 C22 1.525(5) . ?
C21 H21 1.0000 . ?
C22 H22A 0.9800 . ?
C22 H22B 0.9800 . ?
C22 H22C 0.9800 . ?
C23 H23A 0.9800 . ?
C23 H23B 0.9800 . ?
C23 H23C 0.9800 . ?
N4 C24 1.380(7) . ?
C24 C25 1.398(7) . ?
C24 C29 1.400(7) . ?
C25 C26 1.373(7) . ?
C25 H25 0.9500 . ?
C26 C27 1.378(9) . ?
C26 H26 0.9500 . ?
C27 C28 1.372(9) . ?
C27 H27 0.9500 . ?
C28 C29 1.404(8) . ?
C28 H28 0.9500 . ?
C29 H29 0.9500 . ?
N4A C24A 1.384(12) . ?
C24A C29A 1.394(11) . ?
C24A C25A 1.401(11) . ?
C25A C26A 1.393(12) . ?
C25A H25A 0.9500 . ?
C26A C27A 1.375(15) . ?
C26A H26A 0.9500 . ?
C27A C28A 1.388(13) . ?
C27A H27A 0.9500 . ?
C28A C29A 1.380(11) . ?
C28A H28A 0.9500 . ?
C29A H29A 0.9500 . ?
C30 C31 1.495(17) . ?
C30 H30A 0.9800 . ?
C30 H30B 0.9800 . ?
C30 H30C 0.9800 . ?
C31 C32 1.361(10) . ?
C31 C36 1.368(10) . ?
C32 C33 1.389(10) . ?
C32 H32 0.9500 . ?
C33 C34 1.415(10) . ?
C33 H33 0.9500 . ?
C34 C35 1.394(10) . ?
C34 H34 0.9500 . ?
C35 C36 1.394(10) . ?
C35 H35 0.9500 . ?
C36 H36 0.9500 . ?

loop_
_geom_torsion_atom_site_label_1
_geom_torsion_atom_site_label_2
_geom_torsion_atom_site_label_3
_geom_torsion_atom_site_label_4
_geom_torsion
_geom_torsion_site_symmetry_1
_geom_torsion_site_symmetry_2
_geom_torsion_site_symmetry_3
_geom_torsion_site_symmetry_4
_geom_torsion_publ_flag
C13 N2 C1 C6 5.4(4) . . . . ?
Ta1 N2 C1 C6 178.9(2) . . . . ?
C13 N2 C1 C2 -171.7(2) . . . . ?
Ta1 N2 C1 C2 1.7(3) . . . . ?
C18 N1 C2 C3 -5.2(4) . . . . ?
Ta1 N1 C2 C3 177.2(2) . . . . ?
C18 N1 C2 C1 173.3(2) . . . . ?
Ta1 N1 C2 C1 -4.3(3) . . . . ?
N2 C1 C2 N1 1.6(4) . . . . ?
C6 C1 C2 N1 -175.4(3) . . . . ?
N2 C1 C2 C3 -179.7(2) . . . . ?
C6 C1 C2 C3 3.3(4) . . . . ?
N1 C2 C3 C4 176.0(3) . . . . ?
C1 C2 C3 C4 -2.6(4) . . . . ?
C2 C3 C4 C5 0.2(4) . . . . ?
C2 C3 C4 C14 179.7(3) . . . . ?
C3 C4 C5 C6 1.9(4) . . . . ?
C14 C4 C5 C6 -177.7(3) . . . . ?
C4 C5 C6 C1 -1.2(4) . . . . ?
C4 C5 C6 C7 172.6(3) . . . . ?
N2 C1 C6 C5 -178.3(3) . . . . ?
C2 C1 C6 C5 -1.4(4) . . . . ?
N2 C1 C6 C7 7.5(4) . . . . ?
C2 C1 C6 C7 -175.6(2) . . . . ?
C5 C6 C7 C8 165.0(3) . . . . ?
C1 C6 C7 C8 -21.3(3) . . . . ?
C5 C6 C7 C16 38.3(4) . . . . ?
C1 C6 C7 C16 -148.0(3) . . . . ?
C5 C6 C7 C15 -79.8(3) . . . . ?
C1 C6 C7 C15 94.0(3) . . . . ?
C16 C7 C8 C9 -34.8(4) . . . . ?
C6 C7 C8 C9 -161.1(3) . . . . ?
C15 C7 C8 C9 83.8(3) . . . . ?
C16 C7 C8 C13 150.7(3) . . . . ?
C6 C7 C8 C13 24.4(4) . . . . ?
C15 C7 C8 C13 -90.7(3) . . . . ?
C13 C8 C9 C10 1.1(4) . . . . ?
C7 C8 C9 C10 -173.5(3) . . . . ?
C8 C9 C10 C11 2.4(5) . . . . ?
C8 C9 C10 C17 -179.3(3) . . . . ?
C9 C10 C11 C12 -2.3(5) . . . . ?
C17 C10 C11 C12 179.4(3) . . . . ?
C21 N3 C12 C11 -4.4(4) . . . . ?
Ta1 N3 C12 C11 165.9(2) . . . . ?
C21 N3 C12 C13 176.8(3) . . . . ?
Ta1 N3 C12 C13 -12.9(3) . . . . ?
C10 C11 C12 N3 -180.0(3) . . . . ?
C10 C11 C12 C13 -1.1(4) . . . . ?
C1 N2 C13 C8 -2.0(4) . . . . ?
Ta1 N2 C13 C8 -175.4(2) . . . . ?
C1 N2 C13 C12 174.1(3) . . . . ?
Ta1 N2 C13 C12 0.7(3) . . . . ?
C9 C8 C13 N2 170.8(3) . . . . ?
C7 C8 C13 N2 -14.2(4) . . . . ?
C9 C8 C13 C12 -4.8(4) . . . . ?
C7 C8 C13 C12 170.2(3) . . . . ?
N3 C12 C13 N2 7.9(4) . . . . ?
C11 C12 C13 N2 -171.1(2) . . . . ?
N3 C12 C13 C8 -176.2(3) . . . . ?
C11 C12 C13 C8 4.8(4) . . . . ?
C2 N1 C18 C20 -119.7(3) . . . . ?
Ta1 N1 C18 C20 57.8(3) . . . . ?
C2 N1 C18 C19 115.6(3) . . . . ?
Ta1 N1 C18 C19 -66.9(3) . . . . ?
C12 N3 C21 C23 93.2(3) . . . . ?
Ta1 N3 C21 C23 -76.4(3) . . . . ?
C12 N3 C21 C22 -142.3(3) . . . . ?
Ta1 N3 C21 C22 48.1(3) . . . . ?
N4 C24 C25 C26 -179.1(7) . . . . ?
C29 C24 C25 C26 -0.5(13) . . . . ?
C24 C25 C26 C27 1.5(10) . . . . ?
C25 C26 C27 C28 -1.0(9) . . . . ?
C26 C27 C28 C29 -0.6(10) . . . . ?
N4 C24 C29 C28 177.5(7) . . . . ?
C25 C24 C29 C28 -1.1(13) . . . . ?
C27 C28 C29 C24 1.6(11) . . . . ?
N4A C24A C25A C26A -175.6(14) . . . . ?
C29A C24A C25A C26A 3(2) . . . . ?
C24A C25A C26A C27A -4(2) . . . . ?
C25A C26A C27A C28A 3(2) . . . . ?
C26A C27A C28A C29A -1.2(19) . . . . ?
C27A C28A C29A C24A 0(2) . . . . ?
N4A C24A C29A C28A 177.8(13) . . . . ?
C25A C24A C29A C28A -1(2) . . . . ?
C36 C31 C32 C33 -3.1(15) . . . . ?
C30 C31 C32 C33 175.0(11) . . . . ?
C31 C32 C33 C34 4.0(16) . . . . ?
C32 C33 C34 C35 -2.0(16) . . . . ?
C33 C34 C35 C36 -0.6(15) . . . . ?
C32 C31 C36 C35 0.1(17) . . . . ?
C30 C31 C36 C35 -177.7(13) . . . . ?
C34 C35 C36 C31 1.6(16) . . . . ?
